data_4135445
loop_
_publ_author_name
'Bhowal, Rohit'
'Balaraman, Anina Anju'
'Ghosh, Manasi'
'Dutta, Soma'
'Dey, Krishna Kishor'
'Chopra, Deepak'

_publ_section_title
;
 Probing Atomistic Behavior To Unravel Dielectric Phenomena in Charge
 Transfer Cocrystals
;
_journal_name_full 'Journal of the American Chemical Society'
_journal_paper_doi 10.1021/jacs.0c11459
_journal_year 2020
_chemical_formula_moiety 'C24 H21 N3, C12 H5 N1 O5'
_chemical_formula_sum 'C36 H26 N4 O5'
_chemical_formula_weight 594.61
_space_group_crystal_system monoclinic
_space_group_IT_number 14
_space_group_name_Hall '-P 2ybc'
_space_group_name_H-M_alt 'P 1 21/c 1'
_atom_sites_solution_hydrogens mixed
_audit_creation_date 2020-10-21
_audit_creation_method
;
Olex2 1.3
(compiled 2020.02.04 svn.rd84adfe8 for OlexSys, GUI svn.r6032)
;
_cell_angle_alpha 90
_cell_angle_beta 101.094(2)
_cell_angle_gamma 90
_cell_formula_units_Z 4
_cell_length_a 15.0020(5)
_cell_length_b 7.5587(2)
_cell_length_c 25.1734(8)
_cell_measurement_reflns_used 3512
_cell_measurement_temperature 100.15
_cell_measurement_theta_max 23.43
_cell_measurement_theta_min 2.35
_cell_volume 2801.21(15)
_computing_cell_refinement 'SAINT v8.37A (Bruker, 2015)'
_computing_data_reduction 'SAINT v8.37A (Bruker, 2015)'
_computing_molecular_graphics 'Olex2 1.3 (Dolomanov et al., 2009)'
_computing_publication_material 'Olex2 1.3 (Dolomanov et al., 2009)'
_computing_structure_refinement 'XL  (Sheldrick, 2008)'
_diffrn_ambient_temperature 100.15
_diffrn_measured_fraction_theta_full 0.995
_diffrn_measured_fraction_theta_max 0.995
_diffrn_measurement_device_type 'Bruker APEX-II CCD'
_diffrn_measurement_method '\f and \w scans'
_diffrn_radiation_type MoK\a
_diffrn_radiation_wavelength 0.71073
_diffrn_reflns_av_R_equivalents 0.0528
_diffrn_reflns_av_unetI/netI 0.0590
_diffrn_reflns_Laue_measured_fraction_full 0.995
_diffrn_reflns_Laue_measured_fraction_max 0.995
_diffrn_reflns_limit_h_max 17
_diffrn_reflns_limit_h_min -17
_diffrn_reflns_limit_k_max 9
_diffrn_reflns_limit_k_min -9
_diffrn_reflns_limit_l_max 30
_diffrn_reflns_limit_l_min -29
_diffrn_reflns_number 16620
_diffrn_reflns_point_group_measured_fraction_full 0.995
_diffrn_reflns_point_group_measured_fraction_max 0.995
_diffrn_reflns_theta_full 25.087
_diffrn_reflns_theta_max 25.087
_diffrn_reflns_theta_min 1.938
_diffrn_source_current 30.0
_diffrn_source_power 1.5
_diffrn_source_voltage 50.0
_diffrn_standards_number 0
_exptl_absorpt_coefficient_mu 0.096
_exptl_absorpt_correction_T_max 0.7452
_exptl_absorpt_correction_T_min 0.6589
_exptl_absorpt_correction_type multi-scan
_exptl_absorpt_process_details
;
SADABS-2014/5 (Bruker,2014/5) was used for absorption correction.
wR2(int) was 0.0904 before and 0.0558 after correction.
The Ratio of minimum to maximum transmission is 0.8842.
The \l/2 correction factor is 0.00150.
;
_exptl_crystal_colour 'clear dark red'
_exptl_crystal_colour_lustre clear
_exptl_crystal_colour_modifier dark
_exptl_crystal_colour_primary red
_exptl_crystal_density_diffrn 1.410
_exptl_crystal_description needle
_exptl_crystal_F_000 1240
_exptl_crystal_size_max 0.25
_exptl_crystal_size_mid 0.08
_exptl_crystal_size_min 0.06
_refine_diff_density_max 0.661
_refine_diff_density_min -0.364
_refine_diff_density_rms 0.059
_refine_ls_extinction_coef 0.0075(10)
_refine_ls_extinction_expression Fc^*^=kFc[1+0.001xFc^2^\l^3^/sin(2\q)]^-1/4^
_refine_ls_extinction_method 'SHELXL-2018/3 (Sheldrick 2018)'
_refine_ls_goodness_of_fit_ref 1.052
_refine_ls_hydrogen_treatment mixed
_refine_ls_matrix_type full
_refine_ls_number_parameters 492
_refine_ls_number_reflns 4933
_refine_ls_number_restraints 0
_refine_ls_restrained_S_all 1.052
_refine_ls_R_factor_all 0.0888
_refine_ls_R_factor_gt 0.0587
_refine_ls_shift/su_max 0.000
_refine_ls_shift/su_mean 0.000
_refine_ls_structure_factor_coef Fsqd
_refine_ls_weighting_details 'w=1/[\s^2^(Fo^2^)+(0.0701P)^2^+1.3780P] where P=(Fo^2^+2Fc^2^)/3'
_refine_ls_weighting_scheme calc
_refine_ls_wR_factor_gt 0.1401
_refine_ls_wR_factor_ref 0.1564
_reflns_Friedel_coverage 0.000
_reflns_number_gt 3424
_reflns_number_total 4933
_reflns_threshold_expression 'I > 2\s(I)'
_cod_data_source_file CC1_100K.cif
_cod_data_source_block cc1_100k
_cod_database_code 4135445
_shelx_shelxl_version_number 2018/3
_shelx_space_group_comment
;
The symmetry employed for this shelxl refinement is uniquely defined
by the following loop, which should always be used as a source of
symmetry information in preference to the above space-group names.
They are only intended as comments.
;
_shelx_estimated_absorpt_t_max 0.994
_shelx_estimated_absorpt_t_min 0.976
_olex2_refinement_description
;
1. Fixed Uiso
 At 1.2 times of:
  All C(H) groups
 At 1.3 times of:
  All N(H,H) groups
2. Shared sites
{C9, C8B}
{C8, C9B}
{C1, C10B}
{C2, C11B}
{H2, H11B}
{C3, C12B}
{H3, H12B}
{C4, C7B}
{C5, C6B}
{O4, O4B}
{O3, O5B}
{O5, O3B}
{C6, C5B}
{C7, C4B}
{C12, C3B}
{H12, H3BA}
{C11, C2B}
{H11, H2BA}
{C10, C1B}
3. Uiso/Uaniso restraints and constraints
Uanis(N1) = Uanis(N1B)
Uanis(O1) = Uanis(O1B)
Uanis(O2) = Uanis(O2B)
Uanis(C9) = Uanis(C8B)
Uanis(C8) = Uanis(C9B)
Uanis(C1) = Uanis(C1B)
Uanis(C2) = Uanis(C2B)
Uanis(C3) = Uanis(C3B)
Uanis(C4) = Uanis(C4B)
Uanis(C5) = Uanis(C5B)
Uanis(C6) = Uanis(C6B)
Uanis(C7) = Uanis(C7B)
Uanis(C12) = Uanis(C12B)
Uanis(C11) = Uanis(C11B)
Uanis(C10) = Uanis(C10B)
Uanis(O4) = Uanis(O4B)
Uanis(O3) = Uanis(O3B)
Uanis(O5) = Uanis(O5B)
4. Others
 Sof(N1B)=Sof(O1B)=Sof(O2B)=Sof(C8B)=Sof(C9B)=Sof(C1B)=Sof(C2B)=Sof(H2BA)=
 Sof(C3B)=Sof(H3BA)=Sof(C4B)=Sof(C5B)=Sof(O3B)=Sof(O4B)=Sof(C6B)=Sof(O5B)=
 Sof(C7B)=Sof(C12B)=Sof(H12B)=Sof(C11B)=Sof(H11B)=Sof(C10B)=Sof(H10B)=1-FVAR(1)
 Sof(N1)=Sof(O1)=Sof(O2)=Sof(C9)=Sof(C8)=Sof(C1)=Sof(C2)=Sof(H2)=Sof(C3)=
 Sof(H3)=Sof(C4)=Sof(C5)=Sof(O3)=Sof(O4)=Sof(C6)=Sof(O5)=Sof(C7)=Sof(C12)=
 Sof(H12)=Sof(C11)=Sof(H11)=Sof(C10)=Sof(H10)=FVAR(1)
5.a Aromatic/amide H refined with riding coordinates:
 C10(H10), C10B(H10B)
;
_olex2_submission_special_instructions 'No special instructions were received'

loop_
_space_group_symop_operation_xyz
'x, y, z'
'-x, y+1/2, -z+1/2'
'-x, -y, -z'
'x, -y-1/2, z-1/2'

loop_
_atom_site_label
_atom_site_type_symbol
_atom_site_fract_x
_atom_site_fract_y
_atom_site_fract_z
_atom_site_U_iso_or_equiv
_atom_site_adp_type
_atom_site_occupancy
_atom_site_site_symmetry_order
_atom_site_calc_flag
_atom_site_refinement_flags_posn
_atom_site_refinement_flags_adp
_atom_site_refinement_flags_occupancy
_atom_site_disorder_assembly
_atom_site_disorder_group
N2 N -0.28100(16) 0.3172(4) 0.25357(10) 0.0337(6) Uani 1 1 d . . . . .
H2A H -0.300(2) 0.247(4) 0.2214(13) 0.044 Uiso 1 1 d . U . . .
H2B H -0.314(2) 0.421(4) 0.2534(12) 0.044 Uiso 1 1 d . U . . .
N3 N 0.50823(17) 0.0862(3) 0.20289(10) 0.0313(6) Uani 1 1 d . . . . .
H3A H 0.561(2) 0.041(4) 0.2219(12) 0.041 Uiso 1 1 d . U . . .
H3B H 0.516(2) 0.154(4) 0.1750(12) 0.041 Uiso 1 1 d . U . . .
N4 N 0.34847(19) 0.6522(3) 0.63432(9) 0.0332(6) Uani 1 1 d . . . . .
H4A H 0.405(2) 0.604(4) 0.6528(12) 0.043 Uiso 1 1 d . U . . .
H4B H 0.302(2) 0.680(4) 0.6544(12) 0.043 Uiso 1 1 d . U . . .
N1 N 0.1020(2) 0.1713(5) 0.54222(14) 0.0443(9) Uani 0.783(3) 1 d . . P A 1
O1 O 0.0963(3) 0.1812(6) 0.59033(14) 0.0932(13) Uani 0.783(3) 1 d . . P A 1
O2 O 0.0432(2) 0.2221(4) 0.50487(15) 0.0511(8) Uani 0.783(3) 1 d . . P A 1
C9 C 0.27222(19) -0.0620(4) 0.47339(10) 0.0297(7) Uani 0.783(3) 1 d . . P A 1
C8 C 0.18755(19) 0.0106(3) 0.47941(11) 0.0290(6) Uani 0.783(3) 1 d . . P A 1
C1 C 0.1854(2) 0.0859(4) 0.53122(12) 0.0365(10) Uani 0.783(3) 1 d . . P A 1
C2 C 0.2586(2) 0.0871(4) 0.57281(12) 0.0386(11) Uani 0.783(3) 1 d . . P A 1
H2 H 0.231(2) 0.145(4) 0.6098(12) 0.046 Uiso 0.783(3) 1 d . U P A 1
C3 C 0.3406(2) 0.0145(4) 0.56564(11) 0.0317(10) Uani 0.783(3) 1 d . . P A 1
H3 H 0.398(2) 0.014(4) 0.5974(11) 0.038 Uiso 0.783(3) 1 d . U P A 1
C4 C 0.34799(19) -0.0610(3) 0.51704(10) 0.0259(9) Uani 0.783(3) 1 d . . P A 1
C5 C 0.4328(2) -0.1425(4) 0.51089(11) 0.0308(10) Uani 0.783(3) 1 d . . P A 1
O3 O 0.50052(13) -0.1522(3) 0.54560(8) 0.0386(7) Uani 0.783(3) 1 d . . P A 1
O4 O 0.43920(13) -0.2161(3) 0.46105(7) 0.0363(5) Uani 0.783(3) 1 d . . P A 1
C6 C 0.3695(2) -0.2099(4) 0.41714(11) 0.0347(10) Uani 0.783(3) 1 d . . P A 1
O5 O 0.38541(15) -0.2668(3) 0.37522(8) 0.0460(8) Uani 0.783(3) 1 d . . P A 1
C7 C 0.2814(2) -0.1385(4) 0.42381(10) 0.0351(10) Uani 0.783(3) 1 d . . P A 1
C12 C 0.2077(2) -0.1480(4) 0.38182(11) 0.0392(11) Uani 0.783(3) 1 d . . P A 1
H12 H 0.216(2) -0.193(4) 0.3464(13) 0.047 Uiso 0.783(3) 1 d . U P A 1
C11 C 0.1238(2) -0.0841(4) 0.38724(13) 0.0432(12) Uani 0.783(3) 1 d . . P A 1
H11 H 0.071(2) -0.088(4) 0.3556(13) 0.052 Uiso 0.783(3) 1 d . U P A 1
C10 C 0.1133(2) -0.0044(4) 0.43530(12) 0.0426(12) Uani 0.783(3) 1 d . . P A 1
H10 H 0.055596 0.040818 0.438708 0.051 Uiso 0.783(3) 1 calc R U P A 1
N1B N 0.0245(9) 0.1031(17) 0.4424(5) 0.0443(9) Uani 0.217(3) 1 d . . P A 2
O1B O -0.0335(9) 0.045(2) 0.4037(5) 0.0932(13) Uani 0.217(3) 1 d . . P A 2
O2B O 0.0094(8) 0.1876(16) 0.4700(6) 0.0511(8) Uani 0.217(3) 1 d . . P A 2
C8B C 0.27222(19) -0.0620(4) 0.47339(10) 0.0297(7) Uani 0.217(3) 1 d . . P A 2
C9B C 0.18755(19) 0.0106(3) 0.47941(11) 0.0290(6) Uani 0.217(3) 1 d . . P A 2
C1B C 0.1133(2) -0.0044(4) 0.43530(12) 0.0365(10) Uani 0.217(3) 1 d . . P A 2
C2B C 0.1238(2) -0.0841(4) 0.38724(13) 0.0386(11) Uani 0.217(3) 1 d . . P A 2
H2BA H 0.071(2) -0.088(4) 0.3556(13) 0.046 Uiso 0.217(3) 1 d . U P A 2
C3B C 0.2077(2) -0.1480(4) 0.38182(11) 0.0317(10) Uani 0.217(3) 1 d . . P A 2
H3BA H 0.216(2) -0.193(4) 0.3464(13) 0.038 Uiso 0.217(3) 1 d . U P A 2
C4B C 0.2814(2) -0.1385(4) 0.42381(10) 0.0259(9) Uani 0.217(3) 1 d . . P A 2
C5B C 0.3695(2) -0.2099(4) 0.41714(11) 0.0308(10) Uani 0.217(3) 1 d . . P A 2
O3B O 0.38541(15) -0.2668(3) 0.37522(8) 0.0386(7) Uani 0.217(3) 1 d . . P A 2
O4B O 0.43920(13) -0.2161(3) 0.46105(7) 0.0363(5) Uani 0.217(3) 1 d . . P A 2
C6B C 0.4328(2) -0.1425(4) 0.51089(11) 0.0347(10) Uani 0.217(3) 1 d . . P A 2
O5B O 0.50052(13) -0.1522(3) 0.54560(8) 0.0460(8) Uani 0.217(3) 1 d . . P A 2
C7B C 0.34799(19) -0.0610(3) 0.51704(10) 0.0351(10) Uani 0.217(3) 1 d . . P A 2
C12B C 0.3406(2) 0.0145(4) 0.56564(11) 0.0392(11) Uani 0.217(3) 1 d . . P A 2
H12B H 0.398(2) 0.014(4) 0.5974(11) 0.047 Uiso 0.217(3) 1 d . U P A 2
C11B C 0.2586(2) 0.0871(4) 0.57281(12) 0.0432(12) Uani 0.217(3) 1 d . . P A 2
H11B H 0.231(2) 0.145(4) 0.6098(12) 0.052 Uiso 0.217(3) 1 d . U P A 2
C10B C 0.1854(2) 0.0859(4) 0.53122(12) 0.0426(12) Uani 0.217(3) 1 d . . P A 2
H10B H 0.130345 0.137574 0.536981 0.051 Uiso 0.217(3) 1 calc R U P A 2
C18 C 0.12925(19) 0.4033(3) 0.39496(10) 0.0243(6) Uani 1 1 d . . . . .
H18 H 0.0835(18) 0.429(4) 0.4169(10) 0.029 Uiso 1 1 d . U . . .
C13 C 0.09891(18) 0.3493(3) 0.34153(10) 0.0243(6) Uani 1 1 d . . . . .
C14 C 0.16326(18) 0.2994(3) 0.31096(10) 0.0248(6) Uani 1 1 d . . . . .
H14 H 0.1456(18) 0.257(3) 0.2737(11) 0.030 Uiso 1 1 d . U . . .
C15 C 0.25592(18) 0.3055(3) 0.33269(10) 0.0237(6) Uani 1 1 d . . . . .
C16 C 0.28368(19) 0.3588(3) 0.38654(10) 0.0248(6) Uani 1 1 d . . . . .
H16 H 0.3505(19) 0.367(3) 0.4009(10) 0.030 Uiso 1 1 d . U . . .
C17 C 0.22123(18) 0.4071(3) 0.41848(10) 0.0240(6) Uani 1 1 d . . . . .
C19 C 0.00026(18) 0.3422(3) 0.31783(10) 0.0245(6) Uani 1 1 d . . . . .
C24 C -0.03548(19) 0.2125(4) 0.28023(10) 0.0281(6) Uani 1 1 d . . . . .
H24 H 0.0072(19) 0.124(4) 0.2670(11) 0.034 Uiso 1 1 d . U . . .
C23 C -0.12755(19) 0.2067(4) 0.25848(10) 0.0270(6) Uani 1 1 d . . . . .
H23 H -0.1487(18) 0.119(4) 0.2324(11) 0.032 Uiso 1 1 d . U . . .
C22 C -0.18715(18) 0.3292(4) 0.27325(10) 0.0269(6) Uani 1 1 d . . . . .
C21 C -0.15164(19) 0.4594(4) 0.31085(10) 0.0272(6) Uani 1 1 d . . . . .
H21 H -0.1929(18) 0.547(4) 0.3225(10) 0.033 Uiso 1 1 d . U . . .
C20 C -0.06003(19) 0.4645(4) 0.33248(10) 0.0270(6) Uani 1 1 d . . . . .
H20 H -0.0357(18) 0.553(4) 0.3560(11) 0.032 Uiso 1 1 d . U . . .
C25 C 0.32343(18) 0.2562(3) 0.29949(10) 0.0237(6) Uani 1 1 d . . . . .
C30 C 0.31092(19) 0.2979(4) 0.24415(10) 0.0264(6) Uani 1 1 d . . . . .
H30 H 0.2568(19) 0.366(4) 0.2270(11) 0.032 Uiso 1 1 d . U . . .
C29 C 0.37250(19) 0.2455(4) 0.21296(10) 0.0268(6) Uani 1 1 d . . . . .
H29 H 0.3631(18) 0.276(4) 0.1748(11) 0.032 Uiso 1 1 d . U . . .
C28 C 0.45020(18) 0.1497(4) 0.23548(10) 0.0256(6) Uani 1 1 d . . . . .
C27 C 0.46409(19) 0.1109(4) 0.29075(10) 0.0262(6) Uani 1 1 d . . . . .
H27 H 0.5190(19) 0.054(4) 0.3068(11) 0.031 Uiso 1 1 d . U . . .
C26 C 0.40271(18) 0.1629(3) 0.32169(10) 0.0259(6) Uani 1 1 d . . . . .
H26 H 0.4158(18) 0.131(3) 0.3601(11) 0.031 Uiso 1 1 d . U . . .
C31 C 0.25244(18) 0.4617(3) 0.47605(10) 0.0253(6) Uani 1 1 d . . . . .
C36 C 0.34131(19) 0.4299(4) 0.50340(10) 0.0270(6) Uani 1 1 d . . . . .
H36 H 0.3810(19) 0.358(4) 0.4854(11) 0.032 Uiso 1 1 d . U . . .
C35 C 0.3721(2) 0.4880(4) 0.55586(10) 0.0288(7) Uani 1 1 d . . . . .
H35 H 0.4330(19) 0.464(4) 0.5739(11) 0.035 Uiso 1 1 d . U . . .
C34 C 0.31480(18) 0.5800(3) 0.58380(10) 0.0266(6) Uani 1 1 d . . . . .
C33 C 0.22438(19) 0.6051(4) 0.55788(10) 0.0268(6) Uani 1 1 d . . . . .
H33 H 0.1819(18) 0.669(4) 0.5777(11) 0.032 Uiso 1 1 d . U . . .
C32 C 0.1948(2) 0.5490(3) 0.50523(10) 0.0260(6) Uani 1 1 d . . . . .
H32 H 0.1313(19) 0.580(4) 0.4886(10) 0.031 Uiso 1 1 d . U . . .

loop_
_atom_site_aniso_label
_atom_site_aniso_U_11
_atom_site_aniso_U_22
_atom_site_aniso_U_33
_atom_site_aniso_U_23
_atom_site_aniso_U_13
_atom_site_aniso_U_12
N2 0.0264(15) 0.0444(15) 0.0293(13) -0.0037(11) 0.0027(10) 0.0036(12)
N3 0.0291(15) 0.0414(15) 0.0242(12) 0.0010(10) 0.0073(10) 0.0036(12)
N4 0.0350(16) 0.0414(15) 0.0221(12) -0.0006(10) 0.0027(10) -0.0002(12)
N1 0.044(2) 0.047(2) 0.044(2) -0.0064(16) 0.0146(17) -0.0104(17)
O1 0.066(2) 0.158(4) 0.058(2) -0.034(2) 0.0178(18) 0.012(2)
O2 0.047(2) 0.0487(17) 0.061(2) 0.0059(17) 0.0194(17) 0.0032(15)
C9 0.0359(18) 0.0247(14) 0.0289(14) 0.0046(11) 0.0072(12) -0.0087(13)
C8 0.0295(16) 0.0243(14) 0.0333(15) 0.0042(12) 0.0060(12) -0.0046(12)
C1 0.037(3) 0.030(2) 0.044(3) -0.0036(19) 0.012(2) -0.002(2)
C2 0.041(3) 0.037(2) 0.041(2) -0.012(2) 0.015(2) -0.009(2)
C3 0.031(2) 0.031(2) 0.035(2) -0.0015(18) 0.0113(18) -0.0008(19)
C4 0.030(2) 0.024(2) 0.0234(19) 0.0011(15) 0.0041(16) -0.0028(17)
C5 0.035(3) 0.031(2) 0.026(2) 0.0062(17) 0.0066(18) -0.0029(19)
O3 0.0267(16) 0.0460(18) 0.0383(16) 0.0102(13) -0.0057(13) -0.0017(13)
O4 0.0393(13) 0.0409(12) 0.0304(11) -0.0009(9) 0.0109(9) -0.0024(10)
C6 0.047(3) 0.027(2) 0.033(2) -0.0022(18) 0.013(2) -0.006(2)
O5 0.068(2) 0.0468(19) 0.0297(16) -0.0058(14) 0.0252(15) -0.0043(16)
C7 0.044(3) 0.035(2) 0.025(2) 0.0069(17) 0.0035(18) -0.007(2)
C12 0.055(3) 0.038(2) 0.021(2) 0.0082(18) -0.003(2) -0.010(2)
C11 0.044(3) 0.049(3) 0.032(2) 0.014(2) -0.006(2) -0.005(2)
C10 0.035(3) 0.041(3) 0.049(3) 0.021(2) 0.001(2) -0.003(2)
N1B 0.044(2) 0.047(2) 0.044(2) -0.0064(16) 0.0146(17) -0.0104(17)
O1B 0.066(2) 0.158(4) 0.058(2) -0.034(2) 0.0178(18) 0.012(2)
O2B 0.047(2) 0.0487(17) 0.061(2) 0.0059(17) 0.0194(17) 0.0032(15)
C8B 0.0359(18) 0.0247(14) 0.0289(14) 0.0046(11) 0.0072(12) -0.0087(13)
C9B 0.0295(16) 0.0243(14) 0.0333(15) 0.0042(12) 0.0060(12) -0.0046(12)
C1B 0.037(3) 0.030(2) 0.044(3) -0.0036(19) 0.012(2) -0.002(2)
C2B 0.041(3) 0.037(2) 0.041(2) -0.012(2) 0.015(2) -0.009(2)
C3B 0.031(2) 0.031(2) 0.035(2) -0.0015(18) 0.0113(18) -0.0008(19)
C4B 0.030(2) 0.024(2) 0.0234(19) 0.0011(15) 0.0041(16) -0.0028(17)
C5B 0.035(3) 0.031(2) 0.026(2) 0.0062(17) 0.0066(18) -0.0029(19)
O3B 0.0267(16) 0.0460(18) 0.0383(16) 0.0102(13) -0.0057(13) -0.0017(13)
O4B 0.0393(13) 0.0409(12) 0.0304(11) -0.0009(9) 0.0109(9) -0.0024(10)
C6B 0.047(3) 0.027(2) 0.033(2) -0.0022(18) 0.013(2) -0.006(2)
O5B 0.068(2) 0.0468(19) 0.0297(16) -0.0058(14) 0.0252(15) -0.0043(16)
C7B 0.044(3) 0.035(2) 0.025(2) 0.0069(17) 0.0035(18) -0.007(2)
C12B 0.055(3) 0.038(2) 0.021(2) 0.0082(18) -0.003(2) -0.010(2)
C11B 0.044(3) 0.049(3) 0.032(2) 0.014(2) -0.006(2) -0.005(2)
C10B 0.035(3) 0.041(3) 0.049(3) 0.021(2) 0.001(2) -0.003(2)
C18 0.0264(16) 0.0241(14) 0.0231(13) 0.0008(11) 0.0066(11) 0.0016(12)
C13 0.0269(16) 0.0220(13) 0.0233(13) 0.0035(11) 0.0027(11) -0.0001(12)
C14 0.0266(16) 0.0255(14) 0.0217(13) 0.0008(11) 0.0034(11) 0.0020(12)
C15 0.0270(16) 0.0219(13) 0.0229(13) 0.0019(11) 0.0064(11) -0.0006(12)
C16 0.0251(16) 0.0234(14) 0.0253(14) 0.0000(11) 0.0031(11) 0.0004(12)
C17 0.0276(16) 0.0237(13) 0.0203(13) 0.0016(11) 0.0034(11) -0.0016(12)
C19 0.0261(16) 0.0286(14) 0.0193(12) 0.0020(11) 0.0057(11) 0.0009(12)
C24 0.0299(17) 0.0290(15) 0.0253(13) -0.0011(12) 0.0051(12) 0.0002(13)
C23 0.0296(17) 0.0299(15) 0.0208(13) -0.0033(11) 0.0027(11) 0.0001(13)
C22 0.0241(16) 0.0348(16) 0.0208(13) 0.0038(11) 0.0020(11) 0.0001(12)
C21 0.0296(17) 0.0291(15) 0.0231(13) -0.0005(11) 0.0053(11) 0.0072(13)
C20 0.0283(16) 0.0270(15) 0.0244(14) -0.0018(11) 0.0020(12) 0.0008(13)
C25 0.0251(16) 0.0237(14) 0.0217(13) -0.0019(11) 0.0031(11) -0.0018(11)
C30 0.0262(16) 0.0291(14) 0.0222(13) -0.0005(11) 0.0003(11) 0.0002(12)
C29 0.0281(16) 0.0315(15) 0.0198(13) 0.0013(11) 0.0018(11) -0.0023(12)
C28 0.0213(15) 0.0301(14) 0.0255(13) -0.0034(11) 0.0049(11) -0.0032(12)
C27 0.0236(16) 0.0303(15) 0.0234(13) -0.0004(11) 0.0013(11) 0.0003(12)
C26 0.0270(16) 0.0286(15) 0.0210(13) 0.0002(11) 0.0022(11) -0.0006(12)
C31 0.0300(16) 0.0251(14) 0.0207(13) 0.0007(11) 0.0048(11) -0.0041(12)
C36 0.0307(17) 0.0265(14) 0.0243(14) 0.0013(11) 0.0066(12) 0.0013(12)
C35 0.0294(17) 0.0310(15) 0.0257(14) 0.0040(12) 0.0047(12) 0.0008(13)
C34 0.0327(17) 0.0264(14) 0.0203(13) 0.0036(11) 0.0038(11) -0.0039(12)
C33 0.0315(17) 0.0263(14) 0.0243(14) -0.0003(11) 0.0095(12) -0.0019(13)
C32 0.0288(16) 0.0243(14) 0.0256(14) -0.0013(11) 0.0072(12) -0.0030(12)

loop_
_atom_type_symbol
_atom_type_description
_atom_type_scat_dispersion_real
_atom_type_scat_dispersion_imag
_atom_type_scat_source
C C 0.0033 0.0016 'International Tables Vol C Tables 4.2.6.8 and 6.1.1.4'
H H 0.0000 0.0000 'International Tables Vol C Tables 4.2.6.8 and 6.1.1.4'
N N 0.0061 0.0033 'International Tables Vol C Tables 4.2.6.8 and 6.1.1.4'
O O 0.0106 0.0060 'International Tables Vol C Tables 4.2.6.8 and 6.1.1.4'

loop_
_geom_angle_atom_site_label_1
_geom_angle_atom_site_label_2
_geom_angle_atom_site_label_3
_geom_angle
_geom_angle_site_symmetry_1
_geom_angle_site_symmetry_3
_geom_angle_publ_flag
H2A N2 H2B 113(3) . . ?
C22 N2 H2A 116.2(18) . . ?
C22 N2 H2B 116.4(19) . . ?
H3A N3 H3B 113(3) . . ?
C28 N3 H3A 113.7(19) . . ?
C28 N3 H3B 116.8(19) . . ?
H4A N4 H4B 119(3) . . ?
C34 N4 H4A 115.3(18) . . ?
C34 N4 H4B 113.6(18) . . ?
O1 N1 C1 115.5(4) . . ?
O2 N1 O1 124.2(4) . . ?
O2 N1 C1 120.3(3) . . ?
C8 C9 C4 121.0(3) . . ?
C7 C9 C8 119.7(3) . . ?
C7 C9 C4 119.2(3) . . ?
C9 C8 C1 115.4(2) . . ?
C10 C8 C9 118.1(3) . . ?
C10 C8 C1 126.5(3) . . ?
C8 C1 N1 120.8(3) . . ?
C2 C1 N1 116.0(3) . . ?
C2 C1 C8 123.2(3) . . ?
C1 C2 H2 105.1(14) . . ?
C1 C2 C3 120.0(3) . . ?
C3 C2 H2 134.7(14) . . ?
C2 C3 H3 120.9(16) . . ?
C4 C3 C2 120.3(3) . . ?
C4 C3 H3 118.8(16) . . ?
C9 C4 C5 120.2(2) . . ?
C3 C4 C9 120.1(3) . . ?
C3 C4 C5 119.7(2) . . ?
O3 C5 C4 125.6(3) . . ?
O3 C5 O4 115.6(3) . . ?
O4 C5 C4 118.7(2) . . ?
C6 O4 C5 122.6(2) . . ?
O4 C6 C7 119.0(2) . . ?
O5 C6 O4 116.5(3) . . ?
O5 C6 C7 124.5(3) . . ?
C9 C7 C6 119.8(2) . . ?
C12 C7 C9 120.1(3) . . ?
C12 C7 C6 120.1(3) . . ?
C7 C12 H12 119.6(18) . . ?
C7 C12 C11 121.3(3) . . ?
C11 C12 H12 119.0(18) . . ?
C12 C11 H11 120.6(18) . . ?
C12 C11 C10 119.8(3) . . ?
C10 C11 H11 119.5(18) . . ?
C8 C10 H10 119.5 . . ?
C11 C10 C8 120.9(3) . . ?
C11 C10 H10 119.5 . . ?
O1B N1B C1B 101.7(11) . . ?
O2B N1B O1B 123.2(16) . . ?
O2B N1B C1B 134.9(14) . . ?
C9B C8B C7B 121.0(3) . . ?
C4B C8B C9B 119.7(3) . . ?
C4B C8B C7B 119.2(3) . . ?
C8B C9B C10B 115.4(2) . . ?
C1B C9B C8B 118.1(3) . . ?
C1B C9B C10B 126.5(3) . . ?
C9B C1B N1B 114.7(5) . . ?
C2B C1B N1B 123.7(5) . . ?
C2B C1B C9B 120.9(3) . . ?
C1B C2B H2BA 119.5(18) . . ?
C3B C2B C1B 119.8(3) . . ?
C3B C2B H2BA 120.6(18) . . ?
C2B C3B H3BA 119.0(18) . . ?
C4B C3B C2B 121.3(3) . . ?
C4B C3B H3BA 119.6(18) . . ?
C8B C4B C5B 119.8(2) . . ?
C3B C4B C8B 120.1(3) . . ?
C3B C4B C5B 120.1(3) . . ?
O3B C5B C4B 124.5(3) . . ?
O3B C5B O4B 116.5(3) . . ?
O4B C5B C4B 119.0(2) . . ?
C5B O4B C6B 122.6(2) . . ?
O4B C6B C7B 118.7(2) . . ?
O5B C6B O4B 115.6(3) . . ?
O5B C6B C7B 125.6(3) . . ?
C8B C7B C6B 120.2(2) . . ?
C12B C7B C8B 120.1(3) . . ?
C12B C7B C6B 119.7(2) . . ?
C7B C12B H12B 118.8(16) . . ?
C7B C12B C11B 120.3(3) . . ?
C11B C12B H12B 120.9(16) . . ?
C12B C11B H11B 134.7(14) . . ?
C10B C11B C12B 120.0(3) . . ?
C10B C11B H11B 105.1(14) . . ?
C9B C10B H10B 118.4 . . ?
C11B C10B C9B 123.2(3) . . ?
C11B C10B H10B 118.4 . . ?
C13 C18 H18 117.9(15) . . ?
C17 C18 H18 120.0(15) . . ?
C17 C18 C13 121.9(3) . . ?
C18 C13 C14 118.5(2) . . ?
C18 C13 C19 120.8(2) . . ?
C14 C13 C19 120.6(2) . . ?
C13 C14 H14 121.9(16) . . ?
C15 C14 C13 121.2(2) . . ?
C15 C14 H14 116.9(16) . . ?
C14 C15 C16 118.6(2) . . ?
C14 C15 C25 120.7(2) . . ?
C16 C15 C25 120.8(2) . . ?
C15 C16 H16 117.4(15) . . ?
C17 C16 C15 121.7(2) . . ?
C17 C16 H16 120.8(15) . . ?
C18 C17 C16 118.0(2) . . ?
C18 C17 C31 121.2(2) . . ?
C16 C17 C31 120.8(2) . . ?
C24 C19 C13 121.4(2) . . ?
C20 C19 C13 121.1(2) . . ?
C20 C19 C24 117.5(2) . . ?
C19 C24 H24 119.8(15) . . ?
C23 C24 C19 120.9(3) . . ?
C23 C24 H24 119.1(15) . . ?
C24 C23 H23 118.2(17) . . ?
C24 C23 C22 121.2(3) . . ?
C22 C23 H23 120.6(17) . . ?
C23 C22 N2 121.2(2) . . ?
C23 C22 C21 118.1(2) . . ?
C21 C22 N2 120.7(3) . . ?
C22 C21 H21 119.6(16) . . ?
C20 C21 C22 120.6(3) . . ?
C20 C21 H21 119.8(16) . . ?
C19 C20 H20 117.0(17) . . ?
C21 C20 C19 121.7(3) . . ?
C21 C20 H20 121.2(17) . . ?
C30 C25 C15 121.9(2) . . ?
C26 C25 C15 121.4(2) . . ?
C26 C25 C30 116.7(2) . . ?
C25 C30 H30 119.5(16) . . ?
C29 C30 C25 121.5(2) . . ?
C29 C30 H30 118.9(16) . . ?
C30 C29 H29 120.5(16) . . ?
C30 C29 C28 121.0(2) . . ?
C28 C29 H29 118.4(16) . . ?
N3 C28 C29 120.5(2) . . ?
N3 C28 C27 121.6(2) . . ?
C29 C28 C27 117.8(3) . . ?
C28 C27 H27 118.0(17) . . ?
C26 C27 C28 121.1(3) . . ?
C26 C27 H27 120.7(17) . . ?
C25 C26 H26 120.7(16) . . ?
C27 C26 C25 121.8(2) . . ?
C27 C26 H26 117.5(16) . . ?
C36 C31 C17 121.4(2) . . ?
C36 C31 C32 116.6(2) . . ?
C32 C31 C17 121.9(2) . . ?
C31 C36 H36 118.4(16) . . ?
C35 C36 C31 121.8(3) . . ?
C35 C36 H36 119.7(16) . . ?
C36 C35 H35 120.5(17) . . ?
C36 C35 C34 120.9(3) . . ?
C34 C35 H35 118.6(17) . . ?
N4 C34 C35 120.5(3) . . ?
N4 C34 C33 121.6(3) . . ?
C35 C34 C33 117.9(2) . . ?
C34 C33 H33 119.0(15) . . ?
C32 C33 C34 120.6(3) . . ?
C32 C33 H33 120.4(15) . . ?
C31 C32 H32 121.9(15) . . ?
C33 C32 C31 122.0(3) . . ?
C33 C32 H32 116.0(15) . . ?

loop_
_geom_bond_atom_site_label_1
_geom_bond_atom_site_label_2
_geom_bond_distance
_geom_bond_site_symmetry_2
_geom_bond_publ_flag
N2 H2A 0.97(3) . ?
N2 H2B 0.92(3) . ?
N2 C22 1.403(3) . ?
N3 H3A 0.91(3) . ?
N3 H3B 0.89(3) . ?
N3 C28 1.391(3) . ?
N4 H4A 0.95(3) . ?
N4 H4B 0.95(3) . ?
N4 C34 1.387(3) . ?
N1 O1 1.233(4) . ?
N1 O2 1.220(4) . ?
N1 C1 1.481(5) . ?
C9 C8 1.418(4) . ?
C9 C4 1.421(4) . ?
C9 C7 1.406(4) . ?
C8 C1 1.429(4) . ?
C8 C10 1.418(4) . ?
C1 C2 1.364(4) . ?
C2 H2 1.17(3) . ?
C2 C3 1.389(4) . ?
C3 H3 1.05(3) . ?
C3 C4 1.374(4) . ?
C4 C5 1.448(4) . ?
C5 O3 1.209(3) . ?
C5 O4 1.393(3) . ?
O4 C6 1.368(3) . ?
C6 O5 1.205(3) . ?
C6 C7 1.468(4) . ?
C7 C12 1.376(4) . ?
C12 H12 0.98(3) . ?
C12 C11 1.379(5) . ?
C11 H11 1.01(3) . ?
C11 C10 1.387(4) . ?
C10 H10 0.9500 . ?
N1B O1B 1.255(16) . ?
N1B O2B 1.000(15) . ?
N1B C1B 1.600(14) . ?
C8B C9B 1.418(4) . ?
C8B C4B 1.406(4) . ?
C8B C7B 1.421(4) . ?
C9B C1B 1.418(4) . ?
C9B C10B 1.429(4) . ?
C1B C2B 1.387(4) . ?
C2B H2BA 1.01(3) . ?
C2B C3B 1.379(5) . ?
C3B H3BA 0.98(3) . ?
C3B C4B 1.376(4) . ?
C4B C5B 1.468(4) . ?
C5B O3B 1.205(3) . ?
C5B O4B 1.368(3) . ?
O4B C6B 1.393(3) . ?
C6B O5B 1.209(3) . ?
C6B C7B 1.448(4) . ?
C7B C12B 1.374(4) . ?
C12B H12B 1.05(3) . ?
C12B C11B 1.389(4) . ?
C11B H11B 1.17(3) . ?
C11B C10B 1.364(4) . ?
C10B H10B 0.9500 . ?
C18 H18 0.98(3) . ?
C18 C13 1.395(3) . ?
C18 C17 1.393(4) . ?
C13 C14 1.397(4) . ?
C13 C19 1.486(4) . ?
C14 H14 0.98(3) . ?
C14 C15 1.393(4) . ?
C15 C16 1.399(3) . ?
C15 C25 1.479(4) . ?
C16 H16 1.00(3) . ?
C16 C17 1.396(4) . ?
C17 C31 1.493(3) . ?
C19 C24 1.396(4) . ?
C19 C20 1.392(4) . ?
C24 H24 1.03(3) . ?
C24 C23 1.385(4) . ?
C23 H23 0.94(3) . ?
C23 C22 1.386(4) . ?
C22 C21 1.398(4) . ?
C21 H21 0.99(3) . ?
C21 C20 1.378(4) . ?
C20 H20 0.92(3) . ?
C25 C30 1.405(3) . ?
C25 C26 1.403(4) . ?
C30 H30 0.99(3) . ?
C30 C29 1.381(4) . ?
C29 H29 0.97(3) . ?
C29 C28 1.396(4) . ?
C28 C27 1.398(3) . ?
C27 H27 0.95(3) . ?
C27 C26 1.373(4) . ?
C26 H26 0.98(3) . ?
C31 C36 1.399(4) . ?
C31 C32 1.402(4) . ?
C36 H36 0.98(3) . ?
C36 C35 1.384(4) . ?
C35 H35 0.96(3) . ?
C35 C34 1.397(4) . ?
C34 C33 1.400(4) . ?
C33 H33 1.00(3) . ?
C33 C32 1.381(3) . ?
C32 H32 0.99(3) . ?

loop_
_geom_torsion_atom_site_label_1
_geom_torsion_atom_site_label_2
_geom_torsion_atom_site_label_3
_geom_torsion_atom_site_label_4
_geom_torsion
_geom_torsion_site_symmetry_1
_geom_torsion_site_symmetry_2
_geom_torsion_site_symmetry_3
_geom_torsion_site_symmetry_4
_geom_torsion_publ_flag
N2 C22 C21 C20 176.2(2) . . . . ?
N3 C28 C27 C26 -175.0(3) . . . . ?
N4 C34 C33 C32 172.8(2) . . . . ?
N1 C1 C2 C3 -178.2(3) . . . . ?
O1 N1 C1 C8 157.9(4) . . . . ?
O1 N1 C1 C2 -23.2(5) . . . . ?
O2 N1 C1 C8 -20.1(5) . . . . ?
O2 N1 C1 C2 158.8(3) . . . . ?
C9 C8 C1 N1 178.0(3) . . . . ?
C9 C8 C1 C2 -0.8(4) . . . . ?
C9 C8 C10 C11 -1.5(4) . . . . ?
C9 C4 C5 O3 -178.4(3) . . . . ?
C9 C4 C5 O4 2.1(4) . . . . ?
C9 C7 C12 C11 -0.3(4) . . . . ?
C8 C9 C4 C3 -1.5(4) . . . . ?
C8 C9 C4 C5 177.3(2) . . . . ?
C8 C9 C7 C6 178.5(2) . . . . ?
C8 C9 C7 C12 -2.1(4) . . . . ?
C8 C1 C2 C3 0.7(5) . . . . ?
C1 C8 C10 C11 -178.6(3) . . . . ?
C1 C2 C3 C4 -0.9(4) . . . . ?
C2 C3 C4 C9 1.3(4) . . . . ?
C2 C3 C4 C5 -177.5(3) . . . . ?
C3 C4 C5 O3 0.4(4) . . . . ?
C3 C4 C5 O4 -179.1(2) . . . . ?
C4 C9 C8 C1 1.2(4) . . . . ?
C4 C9 C8 C10 -176.2(2) . . . . ?
C4 C9 C7 C6 -2.3(4) . . . . ?
C4 C9 C7 C12 177.1(3) . . . . ?
C4 C5 O4 C6 2.0(4) . . . . ?
C5 O4 C6 O5 174.8(2) . . . . ?
C5 O4 C6 C7 -6.1(4) . . . . ?
O3 C5 O4 C6 -177.5(2) . . . . ?
O4 C6 C7 C9 6.2(4) . . . . ?
O4 C6 C7 C12 -173.1(2) . . . . ?
C6 C7 C12 C11 179.1(3) . . . . ?
O5 C6 C7 C9 -174.8(3) . . . . ?
O5 C6 C7 C12 5.9(4) . . . . ?
C7 C9 C8 C1 -179.7(2) . . . . ?
C7 C9 C8 C10 2.9(4) . . . . ?
C7 C9 C4 C3 179.4(3) . . . . ?
C7 C9 C4 C5 -1.8(4) . . . . ?
C7 C12 C11 C10 1.7(5) . . . . ?
C12 C11 C10 C8 -0.8(5) . . . . ?
C10 C8 C1 N1 -4.8(5) . . . . ?
C10 C8 C1 C2 176.3(3) . . . . ?
N1B C1B C2B C3B 169.0(6) . . . . ?
O1B N1B C1B C9B -169.3(9) . . . . ?
O1B N1B C1B C2B 20.3(13) . . . . ?
O2B N1B C1B C9B 5(2) . . . . ?
O2B N1B C1B C2B -165.1(15) . . . . ?
C8B C9B C1B N1B -172.1(5) . . . . ?
C8B C9B C1B C2B -1.5(4) . . . . ?
C8B C9B C10B C11B -0.8(4) . . . . ?
C8B C4B C5B O3B -174.8(3) . . . . ?
C8B C4B C5B O4B 6.2(4) . . . . ?
C8B C7B C12B C11B 1.3(4) . . . . ?
C9B C8B C4B C3B -2.1(4) . . . . ?
C9B C8B C4B C5B 178.5(2) . . . . ?
C9B C8B C7B C6B 177.3(2) . . . . ?
C9B C8B C7B C12B -1.5(4) . . . . ?
C9B C1B C2B C3B -0.8(5) . . . . ?
C1B C9B C10B C11B 176.3(3) . . . . ?
C1B C2B C3B C4B 1.7(5) . . . . ?
C2B C3B C4B C8B -0.3(4) . . . . ?
C2B C3B C4B C5B 179.1(3) . . . . ?
C3B C4B C5B O3B 5.9(4) . . . . ?
C3B C4B C5B O4B -173.1(2) . . . . ?
C4B C8B C9B C1B 2.9(4) . . . . ?
C4B C8B C9B C10B -179.7(2) . . . . ?
C4B C8B C7B C6B -1.8(4) . . . . ?
C4B C8B C7B C12B 179.4(3) . . . . ?
C4B C5B O4B C6B -6.1(4) . . . . ?
C5B O4B C6B O5B -177.5(2) . . . . ?
C5B O4B C6B C7B 2.0(4) . . . . ?
O3B C5B O4B C6B 174.8(2) . . . . ?
O4B C6B C7B C8B 2.1(4) . . . . ?
O4B C6B C7B C12B -179.1(2) . . . . ?
C6B C7B C12B C11B -177.5(3) . . . . ?
O5B C6B C7B C8B -178.4(3) . . . . ?
O5B C6B C7B C12B 0.4(4) . . . . ?
C7B C8B C9B C1B -176.2(2) . . . . ?
C7B C8B C9B C10B 1.2(4) . . . . ?
C7B C8B C4B C3B 177.1(3) . . . . ?
C7B C8B C4B C5B -2.3(4) . . . . ?
C7B C12B C11B C10B -0.9(4) . . . . ?
C12B C11B C10B C9B 0.7(5) . . . . ?
C10B C9B C1B N1B 10.8(6) . . . . ?
C10B C9B C1B C2B -178.6(3) . . . . ?
C18 C13 C14 C15 -0.9(4) . . . . ?
C18 C13 C19 C24 -145.4(3) . . . . ?
C18 C13 C19 C20 34.4(4) . . . . ?
C18 C17 C31 C36 165.9(2) . . . . ?
C18 C17 C31 C32 -14.8(4) . . . . ?
C13 C18 C17 C16 1.5(4) . . . . ?
C13 C18 C17 C31 -178.7(2) . . . . ?
C13 C14 C15 C16 1.5(4) . . . . ?
C13 C14 C15 C25 -178.6(2) . . . . ?
C13 C19 C24 C23 179.8(2) . . . . ?
C13 C19 C20 C21 -180.0(2) . . . . ?
C14 C13 C19 C24 33.6(4) . . . . ?
C14 C13 C19 C20 -146.6(3) . . . . ?
C14 C15 C16 C17 -0.6(4) . . . . ?
C14 C15 C25 C30 36.9(4) . . . . ?
C14 C15 C25 C26 -142.1(3) . . . . ?
C15 C16 C17 C18 -0.9(4) . . . . ?
C15 C16 C17 C31 179.4(2) . . . . ?
C15 C25 C30 C29 -177.4(2) . . . . ?
C15 C25 C26 C27 177.6(2) . . . . ?
C16 C15 C25 C30 -143.2(3) . . . . ?
C16 C15 C25 C26 37.8(4) . . . . ?
C16 C17 C31 C36 -14.3(4) . . . . ?
C16 C17 C31 C32 165.0(2) . . . . ?
C17 C18 C13 C14 -0.6(4) . . . . ?
C17 C18 C13 C19 178.4(2) . . . . ?
C17 C31 C36 C35 176.7(2) . . . . ?
C17 C31 C32 C33 -177.7(2) . . . . ?
C19 C13 C14 C15 180.0(2) . . . . ?
C19 C24 C23 C22 0.0(4) . . . . ?
C24 C19 C20 C21 -0.2(4) . . . . ?
C24 C23 C22 N2 -176.3(2) . . . . ?
C24 C23 C22 C21 0.1(4) . . . . ?
C23 C22 C21 C20 -0.2(4) . . . . ?
C22 C21 C20 C19 0.3(4) . . . . ?
C20 C19 C24 C23 0.0(4) . . . . ?
C25 C15 C16 C17 179.5(2) . . . . ?
C25 C30 C29 C28 -0.5(4) . . . . ?
C30 C25 C26 C27 -1.5(4) . . . . ?
C30 C29 C28 N3 175.2(3) . . . . ?
C30 C29 C28 C27 -0.8(4) . . . . ?
C29 C28 C27 C26 1.0(4) . . . . ?
C28 C27 C26 C25 0.2(4) . . . . ?
C26 C25 C30 C29 1.7(4) . . . . ?
C31 C36 C35 C34 0.5(4) . . . . ?
C36 C31 C32 C33 1.6(4) . . . . ?
C36 C35 C34 N4 -173.8(2) . . . . ?
C36 C35 C34 C33 2.7(4) . . . . ?
C35 C34 C33 C32 -3.6(4) . . . . ?
C34 C33 C32 C31 1.6(4) . . . . ?
C32 C31 C36 C35 -2.6(4) . . . . ?
